data_1519498
loop_
_publ_author_name
'Deng, Haiqin'
'Hu, Rongrong'
'Leung, Anakin C. S.'
'Zhao, Engui'
'Lam, Jacky W. Y.'
'Tang, Ben Zhong'

_publ_section_title
;
 Construction of regio- and stereoregular poly(enaminone)s by
 multicomponent tandem polymerizations of diynes, diaroyl chloride and
 primary amines
;
_journal_issue 24
_journal_name_full 'Polym. Chem.'
_journal_page_first 4436
_journal_paper_doi 10.1039/C5PY00477B
_journal_volume 6
_journal_year 2015
_chemical_formula_moiety 'C41 H37 N O'
_chemical_formula_sum 'C41 H37 N O'
_chemical_formula_weight 559.72
_chemical_name_systematic
;
 ? 
;
_space_group_IT_number 2
_space_group_name_Hall '-P 1'
_symmetry_cell_setting triclinic
_symmetry_space_group_name_Hall '-P 1'
_symmetry_space_group_name_H-M 'P -1'
_atom_sites_solution_hydrogens geom
_atom_sites_solution_primary direct
_atom_sites_solution_secondary difmap
_audit_creation_date 2014-02-07
_audit_creation_method
;
  Olex2 1.2-beta
  (compiled May  9 2012 12:37:22, GUI svn.r4230)
;
_audit_update_record
;
2014-06-19 deposited with the CCDC.
2015-05-11 downloaded from the CCDC.
;
_cell_angle_alpha 91.437(4)
_cell_angle_beta 94.959(4)
_cell_angle_gamma 101.331(5)
_cell_formula_units_Z 2
_cell_length_a 9.8924(6)
_cell_length_b 10.2910(7)
_cell_length_c 15.6015(6)
_cell_measurement_reflns_used 4820
_cell_measurement_temperature 99.9(3)
_cell_measurement_theta_max 75.4420
_cell_measurement_theta_min 5.0350
_cell_volume 1550.05(16)
_computing_cell_refinement
;
CrysAlisPro, Agilent Technologies,
Version 1.171.36.32 (release 02-08-2013 CrysAlis171 .NET)
(compiled Aug  2 2013,16:46:58)
;
_computing_data_collection
;
CrysAlisPro, Agilent Technologies,
Version 1.171.36.32 (release 02-08-2013 CrysAlis171 .NET)
(compiled Aug  2 2013,16:46:58)
;
_computing_data_reduction
;
CrysAlisPro, Agilent Technologies,
Version 1.171.36.32 (release 02-08-2013 CrysAlis171 .NET)
(compiled Aug  2 2013,16:46:58)
;
_computing_molecular_graphics
;
O. V. Dolomanov, L. J. Bourhis, R. J. Gildea, J. A. K. Howard and H. Puschmann,
OLEX2: a complete structure solution, refinement and analysis program.
J. Appl. Cryst. (2009). 42, 339-341.
;
_computing_publication_material
;
O. V. Dolomanov, L. J. Bourhis, R. J. Gildea, J. A. K. Howard and H. Puschmann,
OLEX2: a complete structure solution, refinement and analysis program.
J. Appl. Cryst. (2009). 42, 339-341.
;
_computing_structure_refinement
;
XL, G.M. Sheldrick, Acta Cryst.
(2008). A64, 112-122
;
_computing_structure_solution
;
SHELXS, G.M. Sheldrick, Acta Cryst.
(2008). A64, 112-122
;
_diffrn_ambient_temperature 99.9(3)
_diffrn_detector_area_resol_mean 10.3587
_diffrn_measured_fraction_theta_full 0.9850
_diffrn_measured_fraction_theta_max 0.9433
_diffrn_measurement_details
;
  1 omega   37.00  108.00   1.0000    5.0000
omega____ theta____ kappa____ phi______ frames
    -      110.5703  -94.0000  -30.0000 71

  2 omega  -79.00  -31.00   1.0000    2.0000
omega____ theta____ kappa____ phi______ frames
    -      -40.9453  125.0000 -120.0000 48

  3 omega -130.00   48.00   1.0000    2.0000
omega____ theta____ kappa____ phi______ frames
    -      -40.9453    0.0000 -120.0000 178

  4 omega   29.00   62.00   1.0000    2.0000
omega____ theta____ kappa____ phi______ frames
    -       40.9453 -125.0000   90.0000 33

  5 omega   32.00   96.00   1.0000    2.0000
omega____ theta____ kappa____ phi______ frames
    -       40.9453 -125.0000 -180.0000 64

  6 omega   32.00  108.00   1.0000    5.0000
omega____ theta____ kappa____ phi______ frames
    -      110.5703  -94.0000  120.0000 76

  7 omega   36.00   98.00   1.0000    5.0000
omega____ theta____ kappa____ phi______ frames
    -      110.5703  -45.0000  -30.0000 62

  8 omega   35.00   90.00   1.0000    5.0000
omega____ theta____ kappa____ phi______ frames
    -      110.5703  -30.0000    0.0000 55

  9 omega  123.00  178.00   1.0000    5.0000
omega____ theta____ kappa____ phi______ frames
    -      110.5703   30.0000    0.0000 55

 10 omega  100.00  178.00   1.0000    5.0000
omega____ theta____ kappa____ phi______ frames
    -      110.5703  111.0000   60.0000 78

 11 omega   33.00   90.00   1.0000    5.0000
omega____ theta____ kappa____ phi______ frames
    -      110.5703  -30.0000   90.0000 57

 12 omega   85.00  178.00   1.0000    5.0000
omega____ theta____ kappa____ phi______ frames
    -      110.5703   61.0000  120.0000 93

 13 omega   33.00   87.00   1.0000    5.0000
omega____ theta____ kappa____ phi______ frames
    -      110.5703  -30.0000 -180.0000 54

 14 omega   37.00  115.00   1.0000    5.0000
omega____ theta____ kappa____ phi______ frames
    -      110.5703 -111.0000 -120.0000 78
;
_diffrn_measurement_device 'kappa diffractometer'
_diffrn_measurement_device_type 'SuperNova, Dual, Cu at zero, Atlas'
_diffrn_measurement_method '\w scans'
_diffrn_orient_matrix_UB_11 0.0110033000
_diffrn_orient_matrix_UB_12 0.1446473000
_diffrn_orient_matrix_UB_13 0.0324724000
_diffrn_orient_matrix_UB_21 0.1071417000
_diffrn_orient_matrix_UB_22 -0.0192964000
_diffrn_orient_matrix_UB_23 0.0738501000
_diffrn_orient_matrix_UB_31 0.1176744000
_diffrn_orient_matrix_UB_32 0.0453644000
_diffrn_orient_matrix_UB_33 -0.0577392000
_diffrn_radiation_monochromator mirror
_diffrn_radiation_probe x-ray
_diffrn_radiation_type CuK\a
_diffrn_radiation_wavelength 1.5418
_diffrn_reflns_av_R_equivalents 0.0402
_diffrn_reflns_av_unetI/netI 0.0455
_diffrn_reflns_limit_h_max 11
_diffrn_reflns_limit_h_min -11
_diffrn_reflns_limit_k_max 12
_diffrn_reflns_limit_k_min -12
_diffrn_reflns_limit_l_max 13
_diffrn_reflns_limit_l_min -18
_diffrn_reflns_number 8563
_diffrn_reflns_theta_full 66.50
_diffrn_reflns_theta_max 67.97
_diffrn_reflns_theta_min 4.39
_diffrn_source 'sealed X-ray tube'
_diffrn_source_current 0.80
_diffrn_source_power 0.040
_diffrn_source_target Cu
_diffrn_source_voltage 50
_exptl_absorpt_coefficient_mu 0.540
_exptl_absorpt_correction_T_max 1.00000
_exptl_absorpt_correction_T_min 0.82158
_exptl_absorpt_correction_type multi-scan
_exptl_absorpt_process_details
;
CrysAlisPro, Agilent Technologies,
Version 1.171.36.32 (release 02-08-2013 CrysAlis171 .NET)
(compiled Aug  2 2013,16:46:58)
Empirical absorption correction using spherical harmonics,
 implemented in SCALE3 ABSPACK scaling algorithm.
;
_exptl_crystal_colour yellow
_exptl_crystal_density_diffrn 1.199
_exptl_crystal_density_method 'not measured'
_exptl_crystal_description block
_exptl_crystal_F_000 596
_exptl_crystal_size_max 0.15
_exptl_crystal_size_mid 0.12
_exptl_crystal_size_min 0.12
_refine_diff_density_max 0.196
_refine_diff_density_min -0.258
_refine_diff_density_rms 0.050
_refine_ls_extinction_method none
_refine_ls_goodness_of_fit_ref 1.002
_refine_ls_hydrogen_treatment constr
_refine_ls_matrix_type full
_refine_ls_number_parameters 388
_refine_ls_number_reflns 5512
_refine_ls_number_restraints 0
_refine_ls_restrained_S_all 1.002
_refine_ls_R_factor_all 0.0546
_refine_ls_R_factor_gt 0.0453
_refine_ls_shift/su_max 0.000
_refine_ls_shift/su_mean 0.000
_refine_ls_structure_factor_coef Fsqd
_refine_ls_weighting_details 'calc w=1/[\s^2^(Fo^2^)+(0.0828P)^2^+0.0000P] where P=(Fo^2^+2Fc^2^)/3'
_refine_ls_weighting_scheme calc
_refine_ls_wR_factor_gt 0.1200
_refine_ls_wR_factor_ref 0.1270
_reflns_number_gt 4661
_reflns_number_total 5512
_reflns_threshold_expression >2sigma(I)
_cod_data_source_file c5py00477b2.cif
_cod_data_source_block TPE-Z-ketenecult
_cod_depositor_comments
;
The following automatic conversions were performed:

'_symmetry_cell_setting' value 'Triclinic' changed to 'triclinic'
according to
/usr/data/users/saulius/crontab/automatic-downloads/rss-feeds/RSC/lib/dictionaries/cif_core.dic
dictionary named 'cif_core.dic' version 2.4.2 from 2011-04-26.

Automatic conversion script
Id: cif_fix_values 3271 2015-04-21 07:52:19Z andrius 

 Adding full bibliography for 1519498.cif.
;
_cod_original_cell_volume 1550.04(15)
_cod_original_sg_symbol_H-M P-1
_cod_database_code 1519498
_reflns_odcompleteness_completeness 98.50
_reflns_odcompleteness_iscentric 1
_reflns_odcompleteness_theta 68.13

loop_
_space_group_symop_id
_space_group_symop_operation_xyz
1 'x, y, z'
2 '-x, -y, -z'

loop_
_atom_site_label
_atom_site_type_symbol
_atom_site_fract_x
_atom_site_fract_y
_atom_site_fract_z
_atom_site_U_iso_or_equiv
_atom_site_adp_type
_atom_site_occupancy
_atom_site_symmetry_multiplicity
_atom_site_calc_flag
_atom_site_refinement_flags
O1 O 0.95289(11) 0.76011(9) 0.65400(6) 0.0296(2) Uani 1 1 d .
N1 N 0.85205(13) 0.71469(11) 0.48748(7) 0.0245(3) Uani 1 1 d .
H1 H 0.8807 0.7766 0.5286 0.029 Uiso 1 1 calc R
C1 C 0.80606(13) 0.59160(13) 0.51231(8) 0.0191(3) Uani 1 1 d .
C2 C 0.82444(14) 0.55509(12) 0.59677(8) 0.0204(3) Uani 1 1 d .
H2 H 0.7890 0.4657 0.6095 0.024 Uiso 1 1 calc R
C3 C 0.89331(14) 0.64367(13) 0.66556(9) 0.0215(3) Uani 1 1 d .
C4 C 0.88940(13) 0.59614(13) 0.75610(8) 0.0219(3) Uani 1 1 d .
C5 C 0.92990(15) 0.68966(14) 0.82473(9) 0.0262(3) Uani 1 1 d .
H5 H 0.9637 0.7800 0.8136 0.031 Uiso 1 1 calc R
C6 C 0.92100(16) 0.65126(16) 0.90905(9) 0.0312(3) Uani 1 1 d .
H6 H 0.9479 0.7157 0.9552 0.037 Uiso 1 1 calc R
C7 C 0.87303(15) 0.51935(16) 0.92635(9) 0.0287(3) Uani 1 1 d .
H7 H 0.8658 0.4936 0.9841 0.034 Uiso 1 1 calc R
C8 C 0.83574(15) 0.42536(15) 0.85884(9) 0.0261(3) Uani 1 1 d .
H8 H 0.8052 0.3346 0.8703 0.031 Uiso 1 1 calc R
C9 C 0.84306(14) 0.46402(14) 0.77418(9) 0.0236(3) Uani 1 1 d .
H9 H 0.8161 0.3993 0.7282 0.028 Uiso 1 1 calc R
C11 C 0.85953(14) 0.75683(13) 0.39862(8) 0.0218(3) Uani 1 1 d .
H11 H 0.7969 0.6874 0.3598 0.026 Uiso 1 1 calc R
C12 C 1.00637(16) 0.76847(14) 0.37294(9) 0.0283(3) Uani 1 1 d .
H12A H 1.0345 0.6817 0.3787 0.034 Uiso 1 1 calc R
H12B H 1.0706 0.8339 0.4124 0.034 Uiso 1 1 calc R
C13 C 1.01711(15) 0.81171(14) 0.28017(9) 0.0252(3) Uani 1 1 d .
H13A H 1.1149 0.8252 0.2670 0.030 Uiso 1 1 calc R
H13B H 0.9622 0.7409 0.2401 0.030 Uiso 1 1 calc R
C14 C 0.96438(15) 0.93944(13) 0.26689(9) 0.0266(3) Uani 1 1 d .
H14A H 0.9643 0.9606 0.2053 0.032 Uiso 1 1 calc R
H14B H 1.0276 1.0130 0.3007 0.032 Uiso 1 1 calc R
C15 C 0.81870(16) 0.92835(15) 0.29428(10) 0.0304(3) Uani 1 1 d .
H15A H 0.7535 0.8621 0.2558 0.036 Uiso 1 1 calc R
H15B H 0.7903 1.0149 0.2882 0.036 Uiso 1 1 calc R
C16 C 0.81048(15) 0.88715(14) 0.38765(9) 0.0265(3) Uani 1 1 d .
H16A H 0.8692 0.9569 0.4269 0.032 Uiso 1 1 calc R
H16B H 0.7138 0.8767 0.4026 0.032 Uiso 1 1 calc R
C20 C 0.49592(13) 0.18297(13) 0.26939(8) 0.0191(3) Uani 1 1 d .
C21 C 0.57519(13) 0.28767(12) 0.33335(8) 0.0187(3) Uani 1 1 d .
C22 C 0.70147(14) 0.27416(13) 0.37531(8) 0.0207(3) Uani 1 1 d .
H22 H 0.7359 0.1958 0.3652 0.025 Uiso 1 1 calc R
C23 C 0.77781(13) 0.37392(13) 0.43175(8) 0.0205(3) Uani 1 1 d .
H23 H 0.8645 0.3640 0.4592 0.025 Uiso 1 1 calc R
C24 C 0.72732(13) 0.48839(12) 0.44806(8) 0.0188(3) Uani 1 1 d .
C25 C 0.59955(14) 0.50092(13) 0.40791(8) 0.0214(3) Uani 1 1 d .
H25 H 0.5638 0.5781 0.4194 0.026 Uiso 1 1 calc R
C26 C 0.52406(13) 0.40140(13) 0.35124(8) 0.0207(3) Uani 1 1 d .
H26 H 0.4368 0.4109 0.3244 0.025 Uiso 1 1 calc R
C30 C 0.47405(13) 0.21444(13) 0.18613(8) 0.0190(3) Uani 1 1 d .
C31 C 0.54783(14) 0.34610(13) 0.15850(8) 0.0201(3) Uani 1 1 d .
C32 C 0.69266(14) 0.37850(14) 0.16647(8) 0.0232(3) Uani 1 1 d .
H32 H 0.7446 0.3149 0.1862 0.028 Uiso 1 1 calc R
C33 C 0.76075(15) 0.50361(15) 0.14560(9) 0.0266(3) Uani 1 1 d .
H33 H 0.8591 0.5251 0.1513 0.032 Uiso 1 1 calc R
C34 C 0.68610(16) 0.59680(14) 0.11666(9) 0.0285(3) Uani 1 1 d .
H34 H 0.7328 0.6827 0.1034 0.034 Uiso 1 1 calc R
C35 C 0.54218(16) 0.56411(14) 0.10702(9) 0.0296(3) Uani 1 1 d .
H35 H 0.4905 0.6275 0.0865 0.035 Uiso 1 1 calc R
C36 C 0.47382(15) 0.43884(14) 0.12734(8) 0.0250(3) Uani 1 1 d .
H36 H 0.3756 0.4167 0.1198 0.030 Uiso 1 1 calc R
C41 C 0.45084(13) 0.05076(13) 0.30571(8) 0.0199(3) Uani 1 1 d .
C42 C 0.39938(14) 0.04208(14) 0.38659(9) 0.0241(3) Uani 1 1 d .
H42 H 0.3849 0.1200 0.4154 0.029 Uiso 1 1 calc R
C43 C 0.36921(15) -0.07880(14) 0.42527(9) 0.0272(3) Uani 1 1 d .
H43 H 0.3334 -0.0832 0.4799 0.033 Uiso 1 1 calc R
C44 C 0.39096(15) -0.19275(14) 0.38477(10) 0.0281(3) Uani 1 1 d .
H44 H 0.3725 -0.2750 0.4121 0.034 Uiso 1 1 calc R
C45 C 0.44024(15) -0.18635(14) 0.30356(10) 0.0288(3) Uani 1 1 d .
H45 H 0.4542 -0.2647 0.2750 0.035 Uiso 1 1 calc R
C46 C 0.46900(14) -0.06547(13) 0.26430(9) 0.0236(3) Uani 1 1 d .
H46 H 0.5014 -0.0620 0.2087 0.028 Uiso 1 1 calc R
C51 C 0.37997(13) 0.12885(12) 0.11821(8) 0.0192(3) Uani 1 1 d .
C52 C 0.41458(15) 0.12993(14) 0.03330(9) 0.0242(3) Uani 1 1 d .
H52 H 0.4989 0.1837 0.0197 0.029 Uiso 1 1 calc R
C53 C 0.32703(16) 0.05323(15) -0.03161(9) 0.0290(3) Uani 1 1 d .
H53 H 0.3520 0.0550 -0.0891 0.035 Uiso 1 1 calc R
C54 C 0.20373(15) -0.02557(15) -0.01274(9) 0.0293(3) Uani 1 1 d .
H54 H 0.1444 -0.0785 -0.0570 0.035 Uiso 1 1 calc R
C55 C 0.16749(15) -0.02669(15) 0.07126(9) 0.0276(3) Uani 1 1 d .
H55 H 0.0829 -0.0805 0.0844 0.033 Uiso 1 1 calc R
C56 C 0.25411(14) 0.05039(14) 0.13626(8) 0.0226(3) Uani 1 1 d .
H56 H 0.2276 0.0498 0.1934 0.027 Uiso 1 1 calc R

loop_
_atom_site_aniso_label
_atom_site_aniso_U_11
_atom_site_aniso_U_22
_atom_site_aniso_U_33
_atom_site_aniso_U_23
_atom_site_aniso_U_13
_atom_site_aniso_U_12
O1 0.0408(6) 0.0186(5) 0.0253(5) -0.0022(4) 0.0002(4) -0.0029(4)
N1 0.0338(7) 0.0177(6) 0.0188(5) -0.0018(4) 0.0018(5) -0.0023(5)
C1 0.0181(6) 0.0175(6) 0.0213(6) -0.0008(5) 0.0043(5) 0.0020(5)
C2 0.0223(6) 0.0164(6) 0.0212(6) 0.0006(5) 0.0026(5) 0.0003(5)
C3 0.0219(6) 0.0187(6) 0.0233(6) -0.0016(5) 0.0015(5) 0.0031(5)
C4 0.0188(6) 0.0239(7) 0.0227(6) -0.0023(5) -0.0004(5) 0.0053(5)
C5 0.0252(7) 0.0266(7) 0.0251(7) -0.0035(5) -0.0004(5) 0.0029(5)
C6 0.0276(7) 0.0397(8) 0.0239(7) -0.0074(6) -0.0025(6) 0.0040(6)
C7 0.0225(7) 0.0447(9) 0.0204(6) 0.0033(6) 0.0006(5) 0.0109(6)
C8 0.0238(7) 0.0297(7) 0.0265(7) 0.0056(5) 0.0044(5) 0.0079(5)
C9 0.0249(7) 0.0242(7) 0.0225(6) -0.0011(5) 0.0012(5) 0.0079(5)
C11 0.0261(7) 0.0176(6) 0.0197(6) 0.0004(5) 0.0030(5) -0.0007(5)
C12 0.0312(8) 0.0275(7) 0.0283(7) 0.0042(5) 0.0037(6) 0.0104(6)
C13 0.0262(7) 0.0233(7) 0.0277(7) 0.0036(5) 0.0081(5) 0.0059(5)
C14 0.0332(8) 0.0188(6) 0.0288(7) 0.0041(5) 0.0103(6) 0.0039(6)
C15 0.0340(8) 0.0300(8) 0.0319(7) 0.0077(6) 0.0089(6) 0.0149(6)
C16 0.0269(7) 0.0272(7) 0.0269(7) 0.0024(5) 0.0073(6) 0.0071(6)
C20 0.0178(6) 0.0190(6) 0.0196(6) -0.0004(5) 0.0010(5) 0.0017(5)
C21 0.0189(6) 0.0186(6) 0.0166(6) 0.0031(5) 0.0037(5) -0.0022(5)
C22 0.0241(7) 0.0170(6) 0.0205(6) 0.0009(5) 0.0009(5) 0.0034(5)
C23 0.0198(6) 0.0204(6) 0.0201(6) 0.0017(5) -0.0011(5) 0.0020(5)
C24 0.0194(6) 0.0182(6) 0.0170(6) 0.0017(5) 0.0030(5) -0.0014(5)
C25 0.0225(7) 0.0191(6) 0.0228(6) -0.0006(5) 0.0045(5) 0.0040(5)
C26 0.0174(6) 0.0231(7) 0.0205(6) 0.0021(5) 0.0017(5) 0.0010(5)
C30 0.0174(6) 0.0192(6) 0.0199(6) 0.0004(5) 0.0025(5) 0.0021(5)
C31 0.0209(6) 0.0215(6) 0.0163(6) -0.0009(5) 0.0014(5) 0.0002(5)
C32 0.0222(7) 0.0254(7) 0.0209(6) 0.0013(5) 0.0031(5) 0.0017(5)
C33 0.0237(7) 0.0298(7) 0.0233(6) 0.0004(5) 0.0051(5) -0.0034(6)
C34 0.0346(8) 0.0220(7) 0.0258(7) 0.0024(5) 0.0076(6) -0.0045(6)
C35 0.0360(8) 0.0227(7) 0.0299(7) 0.0054(5) 0.0022(6) 0.0053(6)
C36 0.0231(7) 0.0263(7) 0.0240(7) 0.0021(5) 0.0009(5) 0.0017(5)
C41 0.0162(6) 0.0208(6) 0.0201(6) 0.0019(5) -0.0028(5) -0.0009(5)
C42 0.0244(7) 0.0225(7) 0.0226(6) -0.0005(5) 0.0001(5) -0.0013(5)
C43 0.0243(7) 0.0304(7) 0.0218(6) 0.0049(5) 0.0002(5) -0.0065(6)
C44 0.0221(7) 0.0223(7) 0.0358(8) 0.0103(6) -0.0025(6) -0.0045(5)
C45 0.0244(7) 0.0198(7) 0.0404(8) 0.0014(6) 0.0000(6) 0.0017(5)
C46 0.0194(6) 0.0231(7) 0.0269(7) 0.0024(5) 0.0019(5) 0.0013(5)
C51 0.0196(6) 0.0178(6) 0.0196(6) 0.0018(5) -0.0007(5) 0.0032(5)
C52 0.0239(7) 0.0249(7) 0.0224(6) 0.0019(5) 0.0030(5) 0.0009(5)
C53 0.0344(8) 0.0328(8) 0.0189(6) -0.0016(5) 0.0025(6) 0.0047(6)
C54 0.0289(8) 0.0311(7) 0.0243(7) -0.0064(5) -0.0062(6) 0.0018(6)
C55 0.0204(7) 0.0305(7) 0.0286(7) -0.0016(6) -0.0006(5) -0.0017(6)
C56 0.0209(6) 0.0273(7) 0.0181(6) -0.0003(5) 0.0021(5) 0.0014(5)

loop_
_atom_type_symbol
_atom_type_description
_atom_type_scat_dispersion_real
_atom_type_scat_dispersion_imag
_atom_type_scat_source
C C 0.0181 0.0091 'International Tables Vol C Tables 4.2.6.8 and 6.1.1.4'
H H 0.0000 0.0000 'International Tables Vol C Tables 4.2.6.8 and 6.1.1.4'
N N 0.0311 0.0180 'International Tables Vol C Tables 4.2.6.8 and 6.1.1.4'
O O 0.0492 0.0322 'International Tables Vol C Tables 4.2.6.8 and 6.1.1.4'

loop_
_geom_angle_atom_site_label_1
_geom_angle_atom_site_label_2
_geom_angle_atom_site_label_3
_geom_angle
C1 N1 C11 126.53(11)
N1 C1 C2 122.88(12)
N1 C1 C24 119.66(11)
C2 C1 C24 117.43(11)
C1 C2 C3 123.83(12)
O1 C3 C2 122.66(12)
O1 C3 C4 119.01(11)
C2 C3 C4 118.29(11)
C5 C4 C3 118.49(12)
C9 C4 C3 122.78(12)
C9 C4 C5 118.70(13)
C6 C5 C4 120.40(14)
C5 C6 C7 120.43(13)
C8 C7 C6 119.61(13)
C7 C8 C9 119.99(14)
C4 C9 C8 120.85(13)
N1 C11 C12 110.29(11)
N1 C11 C16 110.90(11)
C16 C11 C12 110.94(11)
C11 C12 C13 111.44(12)
C14 C13 C12 111.02(11)
C13 C14 C15 111.64(11)
C14 C15 C16 111.63(12)
C11 C16 C15 109.77(12)
C30 C20 C21 119.03(11)
C30 C20 C41 126.41(12)
C41 C20 C21 114.55(10)
C22 C21 C20 120.92(12)
C22 C21 C26 118.70(12)
C26 C21 C20 120.38(11)
C23 C22 C21 120.87(12)
C22 C23 C24 120.09(12)
C23 C24 C1 119.74(11)
C25 C24 C1 120.89(12)
C25 C24 C23 119.25(12)
C26 C25 C24 120.47(12)
C25 C26 C21 120.59(12)
C20 C30 C31 118.59(11)
C20 C30 C51 125.33(12)
C51 C30 C31 116.07(11)
C32 C31 C30 120.32(12)
C36 C31 C30 120.56(12)
C36 C31 C32 119.09(12)
C33 C32 C31 120.19(13)
C34 C33 C32 120.36(13)
C33 C34 C35 119.63(13)
C36 C35 C34 120.14(14)
C31 C36 C35 120.55(13)
C42 C41 C20 119.88(12)
C46 C41 C20 121.53(12)
C46 C41 C42 118.38(12)
C43 C42 C41 120.83(13)
C44 C43 C42 120.36(13)
C43 C44 C45 119.61(13)
C46 C45 C44 120.06(13)
C45 C46 C41 120.73(13)
C52 C51 C30 119.71(12)
C52 C51 C56 118.39(12)
C56 C51 C30 121.85(12)
C53 C52 C51 120.82(13)
C54 C53 C52 120.26(13)
C53 C54 C55 119.51(13)
C54 C55 C56 120.48(13)
C55 C56 C51 120.52(12)

loop_
_geom_bond_atom_site_label_1
_geom_bond_atom_site_label_2
_geom_bond_distance
O1 C3 1.2520(17)
N1 C1 1.3380(17)
N1 C11 1.4665(16)
C1 C2 1.3860(18)
C1 C24 1.4920(17)
C2 C3 1.4240(18)
C3 C4 1.5076(18)
C4 C5 1.3985(19)
C4 C9 1.3910(19)
C5 C6 1.388(2)
C6 C7 1.389(2)
C7 C8 1.387(2)
C8 C9 1.3927(19)
C11 C12 1.523(2)
C11 C16 1.5219(19)
C12 C13 1.5313(18)
C13 C14 1.5190(19)
C14 C15 1.522(2)
C15 C16 1.5317(19)
C20 C21 1.5001(17)
C20 C30 1.3562(18)
C20 C41 1.4883(18)
C21 C22 1.3928(19)
C21 C26 1.3944(19)
C22 C23 1.3909(18)
C23 C24 1.3929(19)
C24 C25 1.3920(19)
C25 C26 1.3886(18)
C30 C31 1.4997(18)
C30 C51 1.4918(17)
C31 C32 1.3995(19)
C31 C36 1.386(2)
C32 C33 1.3913(19)
C33 C34 1.382(2)
C34 C35 1.391(2)
C35 C36 1.391(2)
C41 C42 1.3994(19)
C41 C46 1.3950(19)
C42 C43 1.3870(19)
C43 C44 1.381(2)
C44 C45 1.395(2)
C45 C46 1.390(2)
C51 C52 1.3964(19)
C51 C56 1.3994(19)
C52 C53 1.392(2)
C53 C54 1.385(2)
C54 C55 1.388(2)
C55 C56 1.3908(19)

loop_
_geom_hbond_atom_site_label_D
_geom_hbond_atom_site_label_H
_geom_hbond_atom_site_label_A
_geom_hbond_distance_DH
_geom_hbond_distance_HA
_geom_hbond_distance_DA
_geom_hbond_angle_DHA
N1 H1 O1 0.88 2.05 2.6964(15) 129.8

loop_
_geom_torsion_atom_site_label_1
_geom_torsion_atom_site_label_2
_geom_torsion_atom_site_label_3
_geom_torsion_atom_site_label_4
_geom_torsion
O1 C3 C4 C5 11.40(19)
O1 C3 C4 C9 -170.73(13)
N1 C1 C2 C3 0.1(2)
N1 C1 C24 C23 120.07(14)
N1 C1 C24 C25 -63.91(17)
N1 C11 C12 C13 179.72(11)
N1 C11 C16 C15 -179.71(11)
C1 N1 C11 C12 -99.48(15)
C1 N1 C11 C16 137.21(14)
C1 C2 C3 O1 -5.8(2)
C1 C2 C3 C4 171.91(12)
C1 C24 C25 C26 -176.97(11)
C2 C1 C24 C23 -61.86(17)
C2 C1 C24 C25 114.17(14)
C2 C3 C4 C5 -166.42(12)
C2 C3 C4 C9 11.45(19)
C3 C4 C5 C6 176.60(13)
C3 C4 C9 C8 -177.28(13)
C4 C5 C6 C7 0.6(2)
C5 C4 C9 C8 0.6(2)
C5 C6 C7 C8 0.9(2)
C6 C7 C8 C9 -1.7(2)
C7 C8 C9 C4 0.9(2)
C9 C4 C5 C6 -1.4(2)
C11 N1 C1 C2 168.39(13)
C11 N1 C1 C24 -13.6(2)
C11 C12 C13 C14 54.69(16)
C12 C11 C16 C15 57.36(15)
C12 C13 C14 C15 -53.77(16)
C13 C14 C15 C16 55.42(16)
C14 C15 C16 C11 -56.71(16)
C16 C11 C12 C13 -57.00(15)
C20 C21 C22 C23 177.15(11)
C20 C21 C26 C25 -177.52(11)
C20 C30 C31 C32 59.69(18)
C20 C30 C31 C36 -118.27(14)
C20 C30 C51 C52 -145.89(14)
C20 C30 C51 C56 36.6(2)
C20 C41 C42 C43 -173.80(12)
C20 C41 C46 C45 172.97(12)
C21 C20 C30 C31 9.11(19)
C21 C20 C30 C51 -170.13(12)
C21 C20 C41 C42 41.17(16)
C21 C20 C41 C46 -133.45(13)
C21 C22 C23 C24 1.0(2)
C22 C21 C26 C25 1.84(19)
C22 C23 C24 C1 176.66(12)
C22 C23 C24 C25 0.57(19)
C23 C24 C25 C26 -0.93(19)
C24 C1 C2 C3 -177.92(12)
C24 C25 C26 C21 -0.29(19)
C26 C21 C22 C23 -2.21(19)
C30 C20 C21 C22 -116.74(14)
C30 C20 C21 C26 62.61(17)
C30 C20 C41 C42 -140.03(14)
C30 C20 C41 C46 45.3(2)
C30 C31 C32 C33 -176.18(11)
C30 C31 C36 C35 175.78(12)
C30 C51 C52 C53 -178.54(13)
C30 C51 C56 C55 178.91(12)
C31 C30 C51 C52 34.85(17)
C31 C30 C51 C56 -142.62(13)
C31 C32 C33 C34 -0.1(2)
C32 C31 C36 C35 -2.2(2)
C32 C33 C34 C35 -1.1(2)
C33 C34 C35 C36 0.7(2)
C34 C35 C36 C31 0.9(2)
C36 C31 C32 C33 1.81(19)
C41 C20 C21 C22 62.16(16)
C41 C20 C21 C26 -118.49(13)
C41 C20 C30 C31 -169.64(12)
C41 C20 C30 C51 11.1(2)
C41 C42 C43 C44 0.7(2)
C42 C41 C46 C45 -1.74(19)
C42 C43 C44 C45 -1.6(2)
C43 C44 C45 C46 0.9(2)
C44 C45 C46 C41 0.8(2)
C46 C41 C42 C43 0.99(19)
C51 C30 C31 C32 -121.00(13)
C51 C30 C31 C36 61.04(17)
C51 C52 C53 C54 0.0(2)
C52 C51 C56 C55 1.4(2)
C52 C53 C54 C55 0.5(2)
C53 C54 C55 C56 -0.1(2)
C54 C55 C56 C51 -0.9(2)
C56 C51 C52 C53 -1.0(2)
